data_2230890
loop_
_publ_author_name
'Gowda, Ramakrishna'
'Gowda, K.V. Arjuna'
'Basanagouda, Mahantesha'
'Kulkarni, Manohar V.'

_publ_section_title
;
 6-Chloro-4-(4-methylphenoxymethyl)-2<i>H</i>-chromen-2-one
;
_journal_coeditor_code VM2090
_journal_issue 7
_journal_name_full 'Acta Crystallographica Section E'
_journal_page_first o1650
_journal_paper_doi 10.1107/S1600536811019258
_journal_volume 67
_journal_year 2011
_chemical_formula_iupac 'C17 H13 Cl O3'
_chemical_formula_moiety 'C17 H13 Cl O3'
_chemical_formula_sum 'C17 H13 Cl O3'
_chemical_formula_weight 300.72
_chemical_name_systematic
;
6-Chloro-4-(4-methylphenoxymethyl)-2<i>H</i>-chromen-2-one
;
_space_group_IT_number 14
_symmetry_cell_setting monoclinic
_symmetry_space_group_name_Hall '-P 2ybc'
_symmetry_space_group_name_H-M 'P 1 21/c 1'
_atom_sites_solution_hydrogens geom
_atom_sites_solution_primary direct
_atom_sites_solution_secondary difmap
_audit_creation_method SHELXL-97
_cell_angle_alpha 90.00
_cell_angle_beta 116.923(2)
_cell_angle_gamma 90.00
_cell_formula_units_Z 4
_cell_length_a 15.3068(5)
_cell_length_b 6.9353(2)
_cell_length_c 14.9566(5)
_cell_measurement_reflns_used 4071
_cell_measurement_temperature 293(2)
_cell_measurement_theta_max 28.3
_cell_measurement_theta_min 2.7
_cell_volume 1415.66(8)
_computing_cell_refinement 'APEX2 and SAINT (Bruker, 2004)'
_computing_data_collection 'APEX2 (Bruker, 2004)'
_computing_data_reduction 'SAINT and XPREP (Bruker, 2004)'
_computing_molecular_graphics 'ORTEP-3 (Farrugia, 1997) and Mercury (Macrae <i>et al.</i>, 2006)'
_computing_publication_material 'SHELXL97 (Sheldrick, 2008)'
_computing_structure_refinement 'SHELXL97 (Sheldrick, 2008)'
_computing_structure_solution 'SIR92 (Altomare <i>et al.</i>, 1994)'
_diffrn_ambient_temperature 293(2)
_diffrn_measured_fraction_theta_full 1.000
_diffrn_measured_fraction_theta_max 0.998
_diffrn_measurement_device_type 'Bruker Kappa APEXII CCD'
_diffrn_measurement_method '\w and \f'
_diffrn_radiation_monochromator graphite
_diffrn_radiation_source 'fine-focus sealed tube'
_diffrn_radiation_type MoK\a
_diffrn_radiation_wavelength 0.71073
_diffrn_reflns_av_R_equivalents 0.0378
_diffrn_reflns_av_sigmaI/netI 0.0338
_diffrn_reflns_limit_h_max 20
_diffrn_reflns_limit_h_min -20
_diffrn_reflns_limit_k_max 6
_diffrn_reflns_limit_k_min -9
_diffrn_reflns_limit_l_max 20
_diffrn_reflns_limit_l_min -20
_diffrn_reflns_number 16899
_diffrn_reflns_theta_full 25.00
_diffrn_reflns_theta_max 29.16
_diffrn_reflns_theta_min 1.49
_diffrn_standards_decay_% 0
_exptl_absorpt_coefficient_mu 0.277
_exptl_absorpt_correction_T_max 0.967
_exptl_absorpt_correction_T_min 0.932
_exptl_absorpt_correction_type multi-scan
_exptl_absorpt_process_details '(SADABS; Bruker, 2004)'
_exptl_crystal_colour colourless
_exptl_crystal_density_diffrn 1.411
_exptl_crystal_density_method 'not measured'
_exptl_crystal_description block
_exptl_crystal_F_000 624
_exptl_crystal_size_max 0.30
_exptl_crystal_size_mid 0.20
_exptl_crystal_size_min 0.20
_refine_diff_density_max 0.269
_refine_diff_density_min -0.216
_refine_ls_extinction_method none
_refine_ls_goodness_of_fit_ref 1.081
_refine_ls_hydrogen_treatment constr
_refine_ls_matrix_type full
_refine_ls_number_parameters 191
_refine_ls_number_reflns 3818
_refine_ls_number_restraints 0
_refine_ls_restrained_S_all 1.081
_refine_ls_R_factor_all 0.0928
_refine_ls_R_factor_gt 0.0533
_refine_ls_shift/su_max 0.000
_refine_ls_shift/su_mean 0.000
_refine_ls_structure_factor_coef Fsqd
_refine_ls_weighting_details 'calc w=1/[\s^2^(Fo^2^)+(0.0833P)^2^+0.2177P] where P=(Fo^2^+2Fc^2^)/3'
_refine_ls_weighting_scheme calc
_refine_ls_wR_factor_gt 0.1387
_refine_ls_wR_factor_ref 0.1698
_reflns_number_gt 2448
_reflns_number_total 3818
_reflns_threshold_expression I>2\s(I)
_cod_data_source_file vm2090.cif
_cod_data_source_block I
_cod_original_sg_symbol_H-M 'P 21/c'
_cod_database_code 2230890
_cod_database_fobs_code 2230890

loop_
_symmetry_equiv_pos_as_xyz
'x, y, z'
'-x, y+1/2, -z+1/2'
'-x, -y, -z'
'x, -y+1/2, z+1/2'

loop_
_atom_site_type_symbol
_atom_site_label
_atom_site_fract_x
_atom_site_fract_y
_atom_site_fract_z
_atom_site_U_iso_or_equiv
_atom_site_adp_type
_atom_site_calc_flag
_atom_site_refinement_flags
_atom_site_occupancy
_atom_site_symmetry_multiplicity
_atom_site_disorder_assembly
_atom_site_disorder_group
C C1 0.09025(16) 0.1827(4) 0.68708(19) 0.0627(7) Uani d . 1 1 . .
H H1 0.0528 0.1718 0.7215 0.075 Uiso calc R 1 1 . .
C C2 0.04581(17) 0.2170(4) 0.5863(2) 0.0652(7) Uani d . 1 1 . .
H H2 -0.0219 0.2299 0.5514 0.078 Uiso calc R 1 1 . .
C C3 0.10297(15) 0.2323(4) 0.53657(16) 0.0509(5) Uani d . 1 1 . .
C C4 0.20280(14) 0.2106(3) 0.58555(15) 0.0430(5) Uani d . 1 1 . .
H H4 0.2395 0.2191 0.5503 0.052 Uiso calc R 1 1 . .
C C5 0.24892(13) 0.1756(3) 0.68853(14) 0.0371(4) Uani d . 1 1 . .
C C6 0.19059(15) 0.1644(3) 0.73768(16) 0.0448(5) Uani d . 1 1 . .
C C7 0.35374(13) 0.1530(3) 0.74835(14) 0.0359(4) Uani d . 1 1 . .
C C8 0.39041(14) 0.1275(3) 0.84735(15) 0.0428(5) Uani d . 1 1 . .
H H8 0.4578 0.1139 0.8853 0.051 Uiso calc R 1 1 . .
C C9 0.32906(15) 0.1204(3) 0.89761(16) 0.0482(5) Uani d . 1 1 . .
C C10 0.41673(12) 0.1566(3) 0.69576(14) 0.0384(4) Uani d . 1 1 . .
H H10A 0.4010 0.0477 0.6503 0.046 Uiso calc R 1 1 . .
H H10B 0.4049 0.2741 0.6568 0.046 Uiso calc R 1 1 . .
C C11 0.58438(13) 0.1494(3) 0.73188(15) 0.0380(4) Uani d . 1 1 . .
C C12 0.56245(14) 0.1461(3) 0.63200(15) 0.0437(5) Uani d . 1 1 . .
H H12 0.4976 0.1427 0.5829 0.052 Uiso calc R 1 1 . .
C C13 0.63822(15) 0.1481(3) 0.60532(17) 0.0488(5) Uani d . 1 1 . .
H H13 0.6233 0.1448 0.5377 0.059 Uiso calc R 1 1 . .
C C14 0.73516(15) 0.1549(3) 0.67619(18) 0.0505(5) Uani d . 1 1 . .
C C15 0.75450(15) 0.1587(3) 0.77520(19) 0.0525(6) Uani d . 1 1 . .
H H15 0.8193 0.1637 0.8243 0.063 Uiso calc R 1 1 . .
C C16 0.68085(14) 0.1553(3) 0.80433(16) 0.0458(5) Uani d . 1 1 . .
H H16 0.6960 0.1571 0.8720 0.055 Uiso calc R 1 1 . .
C C17 0.81634(18) 0.1592(4) 0.6449(2) 0.0747(8) Uani d . 1 1 . .
H H17A 0.8295 0.2904 0.6344 0.112 Uiso calc R 1 1 . .
H H17B 0.7965 0.0876 0.5839 0.112 Uiso calc R 1 1 . .
H H17C 0.8745 0.1026 0.6967 0.112 Uiso calc R 1 1 . .
O O1 0.23009(10) 0.1370(2) 0.83898(11) 0.0524(4) Uani d . 1 1 . .
O O2 0.35626(12) 0.1007(3) 0.98589(11) 0.0684(5) Uani d . 1 1 . .
O O3 0.51603(9) 0.1474(2) 0.76774(10) 0.0459(4) Uani d . 1 1 . .
Cl Cl1 0.04586(4) 0.28400(13) 0.40961(5) 0.0790(3) Uani d . 1 1 . .

loop_
_atom_site_aniso_label
_atom_site_aniso_U_11
_atom_site_aniso_U_22
_atom_site_aniso_U_33
_atom_site_aniso_U_12
_atom_site_aniso_U_13
_atom_site_aniso_U_23
C1 0.0443(12) 0.093(2) 0.0644(14) -0.0023(12) 0.0368(11) -0.0043(13)
C2 0.0363(10) 0.099(2) 0.0655(15) 0.0039(12) 0.0278(10) -0.0017(14)
C3 0.0389(10) 0.0683(15) 0.0476(11) 0.0036(10) 0.0213(9) 0.0021(10)
C4 0.0393(10) 0.0470(12) 0.0499(11) 0.0003(9) 0.0266(9) -0.0001(9)
C5 0.0359(9) 0.0345(10) 0.0472(10) -0.0020(7) 0.0243(8) -0.0036(8)
C6 0.0444(10) 0.0494(13) 0.0495(11) -0.0037(9) 0.0291(9) -0.0048(9)
C7 0.0382(9) 0.0289(9) 0.0473(10) -0.0025(7) 0.0252(8) -0.0040(8)
C8 0.0407(10) 0.0450(12) 0.0470(11) -0.0061(8) 0.0236(8) -0.0072(9)
C9 0.0512(11) 0.0538(14) 0.0463(11) -0.0096(10) 0.0278(9) -0.0128(10)
C10 0.0314(8) 0.0445(11) 0.0413(9) 0.0016(8) 0.0183(7) 0.0024(8)
C11 0.0337(9) 0.0344(10) 0.0497(10) 0.0020(7) 0.0223(8) 0.0023(8)
C12 0.0342(9) 0.0480(12) 0.0501(11) -0.0015(8) 0.0201(8) -0.0021(9)
C13 0.0473(11) 0.0518(13) 0.0556(12) -0.0010(10) 0.0308(10) -0.0020(10)
C14 0.0416(11) 0.0450(12) 0.0747(15) 0.0031(9) 0.0351(11) -0.0021(11)
C15 0.0299(9) 0.0511(13) 0.0724(15) 0.0033(9) 0.0195(9) 0.0012(11)
C16 0.0387(10) 0.0475(12) 0.0492(11) 0.0051(9) 0.0181(8) 0.0031(9)
C17 0.0522(14) 0.084(2) 0.108(2) 0.0047(13) 0.0538(15) -0.0040(16)
O1 0.0474(8) 0.0715(11) 0.0489(8) -0.0054(7) 0.0310(7) -0.0060(7)
O2 0.0664(10) 0.1026(15) 0.0437(9) -0.0135(10) 0.0315(8) -0.0150(9)
O3 0.0328(7) 0.0636(10) 0.0443(8) 0.0027(6) 0.0201(6) 0.0057(6)
Cl1 0.0481(3) 0.1308(7) 0.0550(4) 0.0162(3) 0.0206(3) 0.0183(4)

loop_
_atom_type_symbol
_atom_type_description
_atom_type_scat_dispersion_real
_atom_type_scat_dispersion_imag
_atom_type_scat_source
C C 0.0033 0.0016 'International Tables Vol C Tables 4.2.6.8 and 6.1.1.4'
H H 0.0000 0.0000 'International Tables Vol C Tables 4.2.6.8 and 6.1.1.4'
O O 0.0106 0.0060 'International Tables Vol C Tables 4.2.6.8 and 6.1.1.4'
Cl Cl 0.1484 0.1585 'International Tables Vol C Tables 4.2.6.8 and 6.1.1.4'

loop_
_geom_angle_atom_site_label_1
_geom_angle_atom_site_label_2
_geom_angle_atom_site_label_3
_geom_angle_site_symmetry_1
_geom_angle_site_symmetry_3
_geom_angle
_geom_angle_publ_flag
C2 C1 C6 . . 119.81(19) ?
C2 C1 H1 . . 120.1 ?
C6 C1 H1 . . 120.1 ?
C1 C2 C3 . . 119.1(2) ?
C1 C2 H2 . . 120.5 ?
C3 C2 H2 . . 120.5 ?
C4 C3 C2 . . 121.8(2) ?
C4 C3 Cl1 . . 119.73(16) ?
C2 C3 Cl1 . . 118.47(17) ?
C3 C4 C5 . . 119.56(18) ?
C3 C4 H4 . . 120.2 ?
C5 C4 H4 . . 120.2 ?
C6 C5 C4 . . 117.91(17) ?
C6 C5 C7 . . 117.61(18) ?
C4 C5 C7 . . 124.48(16) ?
O1 C6 C1 . . 116.47(17) ?
O1 C6 C5 . . 121.71(18) ?
C1 C6 C5 . . 121.8(2) ?
C8 C7 C5 . . 119.38(16) ?
C8 C7 C10 . . 122.52(17) ?
C5 C7 C10 . . 118.09(16) ?
C7 C8 C9 . . 122.34(18) ?
C7 C8 H8 . . 118.8 ?
C9 C8 H8 . . 118.8 ?
O2 C9 O1 . . 116.54(18) ?
O2 C9 C8 . . 126.4(2) ?
O1 C9 C8 . . 117.07(17) ?
O3 C10 C7 . . 109.05(15) ?
O3 C10 H10A . . 109.9 ?
C7 C10 H10A . . 109.9 ?
O3 C10 H10B . . 109.9 ?
C7 C10 H10B . . 109.9 ?
H10A C10 H10B . . 108.3 ?
O3 C11 C12 . . 124.69(16) ?
O3 C11 C16 . . 115.23(17) ?
C12 C11 C16 . . 120.08(17) ?
C11 C12 C13 . . 119.20(18) ?
C11 C12 H12 . . 120.4 ?
C13 C12 H12 . . 120.4 ?
C14 C13 C12 . . 121.9(2) ?
C14 C13 H13 . . 119.1 ?
C12 C13 H13 . . 119.1 ?
C15 C14 C13 . . 117.46(18) ?
C15 C14 C17 . . 121.8(2) ?
C13 C14 C17 . . 120.7(2) ?
C14 C15 C16 . . 122.1(2) ?
C14 C15 H15 . . 118.9 ?
C16 C15 H15 . . 118.9 ?
C15 C16 C11 . . 119.2(2) ?
C15 C16 H16 . . 120.4 ?
C11 C16 H16 . . 120.4 ?
C14 C17 H17A . . 109.5 ?
C14 C17 H17B . . 109.5 ?
H17A C17 H17B . . 109.5 ?
C14 C17 H17C . . 109.5 ?
H17A C17 H17C . . 109.5 ?
H17B C17 H17C . . 109.5 ?
C6 O1 C9 . . 121.85(15) ?
C11 O3 C10 . . 116.67(14) ?

loop_
_geom_bond_atom_site_label_1
_geom_bond_atom_site_label_2
_geom_bond_site_symmetry_2
_geom_bond_distance
_geom_bond_publ_flag
C1 C2 . 1.365(3) ?
C1 C6 . 1.377(3) ?
C1 H1 . 0.9300 ?
C2 C3 . 1.385(3) ?
C2 H2 . 0.9300 ?
C3 C4 . 1.371(3) ?
C3 Cl1 . 1.731(2) ?
C4 C5 . 1.394(3) ?
C4 H4 . 0.9300 ?
C5 C6 . 1.392(2) ?
C5 C7 . 1.449(2) ?
C6 O1 . 1.367(2) ?
C7 C8 . 1.336(3) ?
C7 C10 . 1.495(2) ?
C8 C9 . 1.445(3) ?
C8 H8 . 0.9300 ?
C9 O2 . 1.199(2) ?
C9 O1 . 1.369(3) ?
C10 O3 . 1.411(2) ?
C10 H10A . 0.9700 ?
C10 H10B . 0.9700 ?
C11 O3 . 1.375(2) ?
C11 C12 . 1.375(3) ?
C11 C16 . 1.381(3) ?
C12 C13 . 1.387(3) ?
C12 H12 . 0.9300 ?
C13 C14 . 1.380(3) ?
C13 H13 . 0.9300 ?
C14 C15 . 1.373(3) ?
C14 C17 . 1.513(3) ?
C15 C16 . 1.381(3) ?
C15 H15 . 0.9300 ?
C16 H16 . 0.9300 ?
C17 H17A . 0.9600 ?
C17 H17B . 0.9600 ?
C17 H17C . 0.9600 ?

loop_
_geom_hbond_atom_site_label_D
_geom_hbond_atom_site_label_H
_geom_hbond_atom_site_label_A
_geom_hbond_site_symmetry_A
_geom_hbond_distance_DH
_geom_hbond_distance_HA
_geom_hbond_distance_DA
_geom_hbond_angle_DHA
_geom_hbond_publ_flag
C10 H10B O2 4_554 0.97 2.47 3.303(5) 143 y
C4 H4 O2 4_554 0.93 2.69 3.553(4) 154 y
C1 H1 Cl1 4_555 0.93 2.88 3.693(4) 146 y

loop_
_geom_torsion_atom_site_label_1
_geom_torsion_atom_site_label_2
_geom_torsion_atom_site_label_3
_geom_torsion_atom_site_label_4
_geom_torsion_site_symmetry_1
_geom_torsion_site_symmetry_2
_geom_torsion_site_symmetry_3
_geom_torsion_site_symmetry_4
_geom_torsion
_geom_torsion_publ_flag
C6 C1 C2 C3 . . . . 0.1(4) ?
C1 C2 C3 C4 . . . . 1.2(4) ?
C1 C2 C3 Cl1 . . . . -177.8(2) ?
C2 C3 C4 C5 . . . . -1.2(4) ?
Cl1 C3 C4 C5 . . . . 177.74(16) ?
C3 C4 C5 C6 . . . . 0.0(3) ?
C3 C4 C5 C7 . . . . -179.1(2) ?
C2 C1 C6 O1 . . . . 177.8(2) ?
C2 C1 C6 C5 . . . . -1.4(4) ?
C4 C5 C6 O1 . . . . -177.77(18) ?
C7 C5 C6 O1 . . . . 1.4(3) ?
C4 C5 C6 C1 . . . . 1.3(3) ?
C7 C5 C6 C1 . . . . -179.5(2) ?
C6 C5 C7 C8 . . . . -1.7(3) ?
C4 C5 C7 C8 . . . . 177.35(19) ?
C6 C5 C7 C10 . . . . 177.49(17) ?
C4 C5 C7 C10 . . . . -3.4(3) ?
C5 C7 C8 C9 . . . . 0.4(3) ?
C10 C7 C8 C9 . . . . -178.76(19) ?
C7 C8 C9 O2 . . . . -178.9(2) ?
C7 C8 C9 O1 . . . . 1.3(3) ?
C8 C7 C10 O3 . . . . -5.3(3) ?
C5 C7 C10 O3 . . . . 175.47(16) ?
O3 C11 C12 C13 . . . . -179.84(19) ?
C16 C11 C12 C13 . . . . 0.3(3) ?
C11 C12 C13 C14 . . . . -0.5(3) ?
C12 C13 C14 C15 . . . . 0.3(3) ?
C12 C13 C14 C17 . . . . -179.3(2) ?
C13 C14 C15 C16 . . . . 0.2(3) ?
C17 C14 C15 C16 . . . . 179.8(2) ?
C14 C15 C16 C11 . . . . -0.5(3) ?
O3 C11 C16 C15 . . . . -179.67(19) ?
C12 C11 C16 C15 . . . . 0.2(3) ?
C1 C6 O1 C9 . . . . -178.8(2) ?
C5 C6 O1 C9 . . . . 0.4(3) ?
O2 C9 O1 C6 . . . . 178.5(2) ?
C8 C9 O1 C6 . . . . -1.7(3) ?
C12 C11 O3 C10 . . . . -4.7(3) ?
C16 C11 O3 C10 . . . . 175.20(17) ?
C7 C10 O3 C11 . . . . -179.97(16) ?

loop_
_cod_related_entry_id
_cod_related_entry_database
_cod_related_entry_code
1 ChemSpider 30656804
